data_4000463
_journal_name_full 'Chemistry of Materials'
_journal_paper_doi 10.1021/cm049296o
_journal_year 2004
_chemical_formula_moiety 'C16 H31 N2, H2 O, Cl'
_chemical_formula_sum 'C16 H33 Cl N2 O'
_chemical_formula_weight 304.89
_space_group_IT_number 2
_symmetry_cell_setting triclinic
_symmetry_space_group_name_Hall '-P 1'
_symmetry_space_group_name_H-M 'P -1'
_atom_sites_solution_hydrogens geom
_atom_sites_solution_primary direct
_atom_sites_solution_secondary difmap
_cell_angle_alpha 84.24(8)
_cell_angle_beta 84.18(8)
_cell_angle_gamma 78.44(10)
_cell_formula_units_Z 2
_cell_length_a 5.345(6)
_cell_length_b 7.722(8)
_cell_length_c 22.828(17)
_cell_measurement_reflns_used 481
_cell_measurement_temperature 140(2)
_cell_measurement_theta_max 17.0082
_cell_measurement_theta_min 2.67335
_cell_volume 915.3(16)
_diffrn_ambient_temperature 140(2)
_diffrn_detector_area_resol_mean ?
_diffrn_measurement_device_type 'Oxford Diffraction KM4/Sapphire CCD'
_diffrn_measurement_method 'phi and omega scans'
_diffrn_radiation_monochromator graphite
_diffrn_radiation_source 'fine-focus sealed tube'
_diffrn_radiation_type MoK\a
_diffrn_radiation_wavelength 0.71073
_diffrn_reflns_av_R_equivalents 0.1401
_diffrn_reflns_av_sigmaI/netI 0.2588
_diffrn_reflns_limit_h_max 5
_diffrn_reflns_limit_h_min -5
_diffrn_reflns_limit_k_max 8
_diffrn_reflns_limit_k_min -8
_diffrn_reflns_limit_l_max 25
_diffrn_reflns_limit_l_min -24
_diffrn_reflns_number 4536
_diffrn_reflns_theta_max 22.98
_diffrn_reflns_theta_min 3.12
_diffrn_standards_decay_% ?
_diffrn_standards_interval_count ?
_diffrn_standards_interval_time ?
_diffrn_standards_number ?
_exptl_absorpt_coefficient_mu 0.209
_exptl_absorpt_correction_T_max ?
_exptl_absorpt_correction_T_min ?
_exptl_absorpt_correction_type none
_exptl_absorpt_process_details ?
_exptl_crystal_colour colourless
_exptl_crystal_density_diffrn 1.106
_exptl_crystal_density_meas ?
_exptl_crystal_density_method 'not measured'
_exptl_crystal_description irregular
_exptl_crystal_F_000 336
_exptl_crystal_size_max 0.23
_exptl_crystal_size_mid 0.08
_exptl_crystal_size_min 0.05
_refine_ls_extinction_coef 0.005(8)
_refine_ls_extinction_expression Fc^*^=kFc[1+0.001xFc^2^\l^3^/sin(2\q)]^-1/4^
_refine_ls_extinction_method SHELXL
_refine_ls_goodness_of_fit_ref 1.201
_refine_ls_hydrogen_treatment mixed
_refine_ls_matrix_type full
_refine_ls_number_parameters 188
_refine_ls_number_reflns 2281
_refine_ls_number_restraints 3
_refine_ls_restrained_S_all 1.200
_refine_ls_R_factor_all 0.2407
_refine_ls_R_factor_gt 0.1609
_refine_ls_shift/su_max 0.000
_refine_ls_shift/su_mean 0.000
_refine_ls_structure_factor_coef Fsqd
_refine_ls_weighting_details 'calc w=1/[\s^2^(Fo^2^)+(0.1542P)^2^+2.5675P] where P=(Fo^2^+2Fc^2^)/3'
_refine_ls_weighting_scheme calc
_refine_ls_wR_factor_gt 0.4089
_refine_ls_wR_factor_ref 0.4368
_reflns_number_gt 915
_reflns_number_total 2281
_reflns_threshold_expression >2sigma(I)
_cod_depositor_comments
;
The following automatic conversions were performed:
'_symmetry_cell_setting' value 'Triclinic' changed to 'triclinic'
according to '/home/saulius/struct/CIF-dictionaries/cif_core.dic'
dictionary named 'cif_core.dic' version 2.4.1 from 2010-06-29.

Automatic conversion script
Id: cif_fix_enum 1527 2010-12-29 10:47:43Z saulius 
;
_cod_original_sg_symbol_H-M P-1
_cod_database_code 4000463

loop_
_symmetry_equiv_pos_as_xyz
'x, y, z'
'-x, -y, -z'

loop_
_atom_site_label
_atom_site_type_symbol
_atom_site_fract_x
_atom_site_fract_y
_atom_site_fract_z
_atom_site_U_iso_or_equiv
_atom_site_adp_type
_atom_site_occupancy
_atom_site_symmetry_multiplicity
_atom_site_calc_flag
_atom_site_refinement_flags
_atom_site_disorder_assembly
_atom_site_disorder_group
Cl1 Cl 0.2646(7) -0.3199(5) 0.61479(18) 0.0329(14) Uani 1 1 d . . .
O1 O -0.166(2) 0.4375(16) 0.6445(6) 0.063(4) Uani 1 1 d D . .
H1A H -0.349(8) 0.489(18) 0.649(9) 0.095 Uiso 1 1 d D . .
H1B H -0.07(2) 0.529(15) 0.626(8) 0.095 Uiso 1 1 d D . .
N1 N 0.417(2) 0.2197(16) 0.5523(5) 0.027(3) Uani 1 1 d . . .
N2 N 0.544(2) 0.0564(16) 0.6312(6) 0.028(3) Uani 1 1 d . . .
C1 C 0.656(3) 0.122(2) 0.5365(8) 0.038(4) Uani 1 1 d . . .
H1 H 0.7495 0.1282 0.4989 0.045 Uiso 1 1 calc R . .
C2 C 0.733(3) 0.013(2) 0.5860(7) 0.033(4) Uani 1 1 d . . .
H2 H 0.8864 -0.0733 0.5885 0.040 Uiso 1 1 calc R . .
C3 C 0.355(3) 0.178(2) 0.6104(8) 0.051(5) Uani 1 1 d . . .
H3 H 0.2023 0.2278 0.6326 0.061 Uiso 1 1 calc R . .
C4 C 0.249(3) 0.344(2) 0.5146(8) 0.046(5) Uani 1 1 d . . .
H4A H 0.1310 0.2812 0.4989 0.069 Uiso 1 1 calc R . .
H4B H 0.3516 0.3946 0.4819 0.069 Uiso 1 1 calc R . .
H4C H 0.1503 0.4386 0.5377 0.069 Uiso 1 1 calc R . .
C5 C 0.552(3) -0.026(2) 0.6931(6) 0.031(4) Uani 1 1 d . . .
H5A H 0.5412 -0.1525 0.6931 0.037 Uiso 1 1 calc R . .
H5B H 0.3989 0.0324 0.7170 0.037 Uiso 1 1 calc R . .
C6 C 0.786(3) -0.015(2) 0.7229(6) 0.030(4) Uani 1 1 d . . .
H6A H 0.8042 0.1101 0.7224 0.036 Uiso 1 1 calc R . .
H6B H 0.9413 -0.0809 0.7015 0.036 Uiso 1 1 calc R . .
C7 C 0.761(3) -0.096(2) 0.7866(6) 0.030(4) Uani 1 1 d . . .
H7A H 0.6052 -0.0287 0.8074 0.037 Uiso 1 1 calc R . .
H7B H 0.7373 -0.2197 0.7864 0.037 Uiso 1 1 calc R . .
C8 C 0.991(3) -0.094(2) 0.8205(7) 0.038(4) Uani 1 1 d . . .
H8A H 1.0172 0.0295 0.8198 0.045 Uiso 1 1 calc R . .
H8B H 1.1460 -0.1636 0.8002 0.045 Uiso 1 1 calc R . .
C9 C 0.963(3) -0.171(2) 0.8855(7) 0.032(4) Uani 1 1 d . . .
H9A H 0.8065 -0.1022 0.9053 0.038 Uiso 1 1 calc R . .
H9B H 0.9362 -0.2948 0.8858 0.038 Uiso 1 1 calc R . .
C10 C 1.184(3) -0.172(2) 0.9210(7) 0.038(4) Uani 1 1 d . . .
H10A H 1.2103 -0.0489 0.9211 0.046 Uiso 1 1 calc R . .
H10B H 1.3410 -0.2411 0.9012 0.046 Uiso 1 1 calc R . .
C11 C 1.153(3) -0.249(2) 0.9842(6) 0.030(4) Uani 1 1 d . . .
H11A H 1.1230 -0.3718 0.9838 0.036 Uiso 1 1 calc R . .
H11B H 0.9968 -0.1794 1.0038 0.036 Uiso 1 1 calc R . .
C12 C 1.377(3) -0.256(2) 1.0220(7) 0.036(4) Uani 1 1 d . . .
H12A H 1.5325 -0.3270 1.0027 0.043 Uiso 1 1 calc R . .
H12B H 1.4079 -0.1336 1.0222 0.043 Uiso 1 1 calc R . .
C13 C 1.343(3) -0.331(2) 1.0847(7) 0.039(4) Uani 1 1 d . . .
H13A H 1.3156 -0.4535 1.0845 0.047 Uiso 1 1 calc R . .
H13B H 1.1854 -0.2609 1.1037 0.047 Uiso 1 1 calc R . .
C14 C 1.560(3) -0.334(2) 1.1225(7) 0.034(4) Uani 1 1 d . . .
H14A H 1.5852 -0.2106 1.1234 0.041 Uiso 1 1 calc R . .
H14B H 1.7190 -0.4011 1.1029 0.041 Uiso 1 1 calc R . .
C15 C 1.530(3) -0.413(2) 1.1856(7) 0.036(4) Uani 1 1 d . . .
H15A H 1.3715 -0.3462 1.2052 0.043 Uiso 1 1 calc R . .
H15B H 1.5049 -0.5368 1.1847 0.043 Uiso 1 1 calc R . .
C16 C 1.748(3) -0.417(2) 1.2232(7) 0.054(5) Uani 1 1 d . . .
H16A H 1.8964 -0.5049 1.2099 0.080 Uiso 1 1 calc R . .
H16B H 1.6949 -0.4479 1.2646 0.080 Uiso 1 1 calc R . .
H16C H 1.7946 -0.2993 1.2194 0.080 Uiso 1 1 calc R . .

loop_
_atom_site_aniso_label
_atom_site_aniso_U_11
_atom_site_aniso_U_22
_atom_site_aniso_U_33
_atom_site_aniso_U_23
_atom_site_aniso_U_13
_atom_site_aniso_U_12
Cl1 0.029(2) 0.036(3) 0.033(3) 0.000(2) 0.0017(18) -0.0098(17)
O1 0.053(8) 0.058(9) 0.084(11) 0.000(8) -0.007(8) -0.023(7)
N1 0.024(7) 0.037(8) 0.016(8) -0.017(7) 0.003(6) 0.007(6)
N2 0.016(6) 0.027(8) 0.036(9) 0.004(7) -0.005(6) 0.005(6)
C1 0.032(10) 0.042(11) 0.037(11) -0.008(9) 0.001(8) -0.002(8)
C2 0.053(11) 0.029(10) 0.019(10) -0.014(9) -0.013(9) -0.002(8)
C3 0.046(11) 0.063(14) 0.042(13) 0.023(10) -0.008(10) -0.019(10)
C4 0.030(9) 0.057(12) 0.046(12) 0.005(10) -0.003(8) 0.002(8)
C5 0.040(9) 0.040(10) 0.016(9) -0.001(8) -0.011(7) -0.011(8)
C6 0.038(9) 0.031(10) 0.026(9) 0.002(8) -0.011(8) -0.014(7)
C7 0.036(9) 0.030(10) 0.026(9) -0.001(8) 0.005(7) -0.012(7)
C8 0.040(10) 0.034(10) 0.043(11) 0.004(9) -0.010(8) -0.016(8)
C9 0.037(9) 0.032(10) 0.032(10) -0.004(8) -0.001(8) -0.019(7)
C10 0.035(9) 0.038(11) 0.038(11) 0.012(9) 0.001(8) -0.008(8)
C11 0.034(9) 0.033(10) 0.023(9) 0.001(8) 0.014(7) -0.016(7)
C12 0.040(9) 0.039(10) 0.032(11) 0.011(8) -0.004(8) -0.023(8)
C13 0.038(9) 0.047(11) 0.032(11) 0.003(9) -0.001(8) -0.014(8)
C14 0.036(9) 0.031(10) 0.038(11) -0.005(9) -0.001(8) -0.013(8)
C15 0.040(10) 0.040(11) 0.029(10) -0.002(8) 0.003(8) -0.014(8)
C16 0.078(13) 0.061(13) 0.027(11) 0.011(10) -0.031(10) -0.020(11)
